data_7205238
loop_
_publ_author_name
'Tian, Dan'
'Pang, Yu'
'Zhou, Yan-Hong'
'Guan, Li'
'Zhang, Hong'

_publ_section_title
;
 A series of complexes based on
 biphenyl-2,5,2&#x2032;,5&#x2032;-tetracarboxylic acid: syntheses,
 crystal structures, luminescent and magnetic properties
;
_journal_issue 3
_journal_name_full CrystEngComm
_journal_page_first 957
_journal_paper_doi 10.1039/c0ce00281j
_journal_volume 13
_journal_year 2011
_chemical_formula_moiety 'C16 H40 Cu2 N0 O25'
_chemical_formula_sum 'C16 H40 Cu2 N0 O25'
_chemical_formula_weight 759.56
_chemical_name_systematic
;
?
;
_space_group_IT_number 15
_symmetry_cell_setting monoclinic
_symmetry_space_group_name_Hall '-C 2yc'
_symmetry_space_group_name_H-M 'C 1 2/c 1'
_atom_sites_solution_hydrogens geom
_atom_sites_solution_primary direct
_atom_sites_solution_secondary difmap
_audit_creation_method SHELXL-97
_cell_angle_alpha 90.00
_cell_angle_beta 107.9160(10)
_cell_angle_gamma 90.00
_cell_formula_units_Z 4
_cell_length_a 13.1695(11)
_cell_length_b 17.1480(11)
_cell_length_c 14.6239(16)
_cell_measurement_temperature 293(2)
_cell_measurement_theta_max 25.00
_cell_measurement_theta_min 2.01
_cell_volume 3142.4(5)
_computing_cell_refinement 'SMART (Bruker, 2002)'
_computing_data_collection 'SMART (Bruker, 2002)'
_computing_data_reduction 'SAINT (Bruker, 2002)'
_computing_molecular_graphics 'DIAMOND (Brandenburg, 1999)'
_computing_publication_material SHELXTL
_computing_structure_refinement 'SHELXL-97 (Sheldrick, 1997)'
_computing_structure_solution 'SHELXS-97 (Sheldrick, 1990)'
_diffrn_ambient_temperature 293(2)
_diffrn_measured_fraction_theta_full 0.973
_diffrn_measured_fraction_theta_max 0.973
_diffrn_measurement_device_type 'BRUKER SMART CCD Apex II'
_diffrn_measurement_method 'omega and phi'
_diffrn_radiation_monochromator graphite
_diffrn_radiation_source 'fine-focus sealed tube'
_diffrn_radiation_type MoK\a
_diffrn_radiation_wavelength 0.71073
_diffrn_reflns_av_R_equivalents 0.0303
_diffrn_reflns_av_sigmaI/netI 0.0291
_diffrn_reflns_limit_h_max 15
_diffrn_reflns_limit_h_min -7
_diffrn_reflns_limit_k_max 20
_diffrn_reflns_limit_k_min -20
_diffrn_reflns_limit_l_max 17
_diffrn_reflns_limit_l_min -16
_diffrn_reflns_number 7477
_diffrn_reflns_theta_full 25.00
_diffrn_reflns_theta_max 25.00
_diffrn_reflns_theta_min 2.01
_exptl_absorpt_coefficient_mu 1.449
_exptl_absorpt_correction_T_max 0.629
_exptl_absorpt_correction_T_min 0.608
_exptl_absorpt_correction_type empirical
_exptl_absorpt_process_details 'ABSCOR by T.Higashi 8 March, 1995'
_exptl_crystal_colour blue
_exptl_crystal_density_diffrn 1.606
_exptl_crystal_density_method 'not measured'
_exptl_crystal_description block
_exptl_crystal_F_000 1576
_exptl_crystal_size_max 0.35
_exptl_crystal_size_mid 0.34
_exptl_crystal_size_min 0.32
_refine_diff_density_max 0.690
_refine_diff_density_min -0.601
_refine_diff_density_rms 0.087
_refine_ls_extinction_method none
_refine_ls_goodness_of_fit_ref 1.059
_refine_ls_hydrogen_treatment constr
_refine_ls_matrix_type full
_refine_ls_number_parameters 195
_refine_ls_number_reflns 2701
_refine_ls_number_restraints 18
_refine_ls_restrained_S_all 1.058
_refine_ls_R_factor_all 0.0502
_refine_ls_R_factor_gt 0.0431
_refine_ls_shift/su_max 0.000
_refine_ls_shift/su_mean 0.000
_refine_ls_structure_factor_coef Fsqd
_refine_ls_weighting_details 'calc w=1/[\s^2^(Fo^2^)+(0.0667P)^2^+11.6804P] where P=(Fo^2^+2Fc^2^)/3'
_refine_ls_weighting_scheme calc
_refine_ls_wR_factor_gt 0.1202
_refine_ls_wR_factor_ref 0.1241
_reflns_number_gt 2358
_reflns_number_total 2701
_reflns_threshold_expression >2sigma(I)
_cod_data_source_file C0CE00281J.TXT
_cod_data_source_block complex-1
_cod_original_sg_symbol_Hall C2/c
_cod_original_sg_symbol_H-M C2/c
_cod_database_code 7205238

loop_
_symmetry_equiv_pos_as_xyz
'x, y, z'
'-x, y, -z+1/2'
'x+1/2, y+1/2, z'
'-x+1/2, y+1/2, -z+1/2'
'-x, -y, -z'
'x, -y, z-1/2'
'-x+1/2, -y+1/2, -z'
'x+1/2, -y+1/2, z-1/2'

loop_
_atom_site_label
_atom_site_type_symbol
_atom_site_fract_x
_atom_site_fract_y
_atom_site_fract_z
_atom_site_U_iso_or_equiv
_atom_site_adp_type
_atom_site_occupancy
_atom_site_symmetry_multiplicity
_atom_site_calc_flag
_atom_site_refinement_flags
_atom_site_disorder_assembly
_atom_site_disorder_group
C1 C 0.4396(3) 0.16153(18) 0.6417(2) 0.0213(7) Uani 1 1 d . . .
C2 C 0.5123(2) 0.09349(17) 0.6451(2) 0.0185(6) Uani 1 1 d . . .
C3 C 0.5669(3) 0.09214(19) 0.5775(2) 0.0250(7) Uani 1 1 d . . .
H3 H 0.5625 0.1349 0.5374 0.030 Uiso 1 1 calc R . .
C4 C 0.6276(3) 0.0286(2) 0.5689(3) 0.0284(8) Uani 1 1 d . . .
H4 H 0.6650 0.0291 0.5244 0.034 Uiso 1 1 calc R . .
C5 C 0.6323(3) -0.03615(19) 0.6272(2) 0.0237(7) Uani 1 1 d . . .
C6 C 0.5820(3) -0.03394(18) 0.6975(2) 0.0218(7) Uani 1 1 d . . .
H6 H 0.5876 -0.0768 0.7377 0.026 Uiso 1 1 calc R . .
C7 C 0.5232(2) 0.03063(17) 0.7098(2) 0.0170(6) Uani 1 1 d . . .
C8 C 0.6916(3) -0.1079(2) 0.6134(3) 0.0295(8) Uani 1 1 d . . .
Cu1 Cu 0.25399(3) 0.23552(2) 0.65821(3) 0.02576(18) Uani 1 1 d . . .
O1 O 0.35303(18) 0.14904(13) 0.66096(19) 0.0278(6) Uani 1 1 d . . .
O2 O 0.4653(2) 0.22696(13) 0.6182(2) 0.0333(6) Uani 1 1 d . . .
O3 O 0.6636(2) -0.17191(14) 0.6440(2) 0.0337(6) Uani 1 1 d . . .
O4 O 0.7620(2) -0.10213(17) 0.5748(2) 0.0503(8) Uani 1 1 d . . .
O1W O 0.1634(2) 0.19494(15) 0.53521(18) 0.0348(6) Uani 1 1 d . . .
H1WB H 0.1306 0.2325 0.5006 0.052 Uiso 1 1 d R . .
H1WA H 0.1966 0.1666 0.5061 0.052 Uiso 1 1 d R . .
O3W O 0.1624(3) 0.1586(2) 0.7328(3) 0.0752(11) Uani 1 1 d . . .
H3WA H 0.1754 0.1726 0.7888 0.113 Uiso 1 1 d R . .
H3WB H 0.1175 0.1884 0.6993 0.113 Uiso 1 1 d R . .
O2W O 0.3457(2) 0.28326(18) 0.7769(2) 0.0512(8) Uani 1 1 d D . .
H2WB H 0.3073 0.3004 0.8098 0.077 Uiso 1 1 d RD . .
H2WA H 0.3958 0.2578 0.8160 0.077 Uiso 1 1 d RD . .
O4W O 0.7463(3) 0.1474(2) 0.3930(3) 0.0586(9) Uani 1 1 d . . .
H4WB H 0.6834 0.1612 0.3906 0.088 Uiso 1 1 d R . .
H4WA H 0.7822 0.1553 0.4516 0.088 Uiso 1 1 d R . .
O5W O 0.8720(4) 0.1477(3) 0.5855(4) 0.0949(15) Uani 1 1 d D . .
H5WA H 0.9060 0.1335 0.5501 0.142 Uiso 1 1 d RD . .
H5WB H 0.8953 0.1256 0.6375 0.142 Uiso 1 1 d RD . .
O6W O 0.9575(3) 0.2901(2) 0.6477(3) 0.0719(11) Uani 1 1 d D . .
H6WA H 0.9337 0.2500 0.6128 0.108 Uiso 1 1 d RD . .
H6WB H 1.0124 0.3023 0.6322 0.108 Uiso 1 1 d RD . .
O7W O 0.5000 0.4120(5) 0.7500 0.138(3) Uani 1 2 d SD . .
H7WA H 0.5245 0.3701 0.7397 0.207 Uiso 0.50 1 d PRD . .
H7WB H 0.4505 0.4232 0.7021 0.207 Uiso 0.50 1 d PRD . .
O8W O 0.4983(12) 0.5207(6) 0.8872(10) 0.310(8) Uani 1 1 d D . .
H8WA H 0.4644 0.5137 0.9251 0.465 Uiso 1 1 d RD . .
H8WB H 0.5566 0.4946 0.9099 0.465 Uiso 1 1 d RD . .
O9W O 0.7879(5) -0.0110(3) 0.3943(4) 0.1143(19) Uani 1 1 d D . .
H9WA H 0.7683 0.0345 0.3851 0.172 Uiso 1 1 d RD . .
H9WB H 0.7417 -0.0352 0.4093 0.172 Uiso 1 1 d RD . .

loop_
_atom_site_aniso_label
_atom_site_aniso_U_11
_atom_site_aniso_U_22
_atom_site_aniso_U_33
_atom_site_aniso_U_23
_atom_site_aniso_U_13
_atom_site_aniso_U_12
C1 0.0219(16) 0.0203(15) 0.0177(17) -0.0003(12) 0.0003(13) 0.0037(12)
C2 0.0182(15) 0.0155(14) 0.0214(17) 0.0012(12) 0.0053(13) 0.0009(12)
C3 0.0322(18) 0.0211(15) 0.0234(18) 0.0057(13) 0.0112(15) 0.0014(14)
C4 0.0327(19) 0.0316(18) 0.027(2) 0.0004(14) 0.0176(16) 0.0031(15)
C5 0.0227(17) 0.0222(16) 0.0264(19) -0.0036(13) 0.0079(14) 0.0039(13)
C6 0.0270(17) 0.0153(14) 0.0239(18) 0.0021(12) 0.0090(14) 0.0022(12)
C7 0.0157(14) 0.0158(14) 0.0195(16) -0.0007(12) 0.0054(13) 0.0000(11)
C8 0.0266(18) 0.0293(18) 0.032(2) -0.0070(15) 0.0087(15) 0.0072(14)
Cu1 0.0266(3) 0.0218(3) 0.0291(3) -0.00075(16) 0.00886(19) 0.00954(16)
O1 0.0244(12) 0.0219(11) 0.0385(15) 0.0023(10) 0.0116(11) 0.0073(9)
O2 0.0322(14) 0.0179(12) 0.0451(17) 0.0079(10) 0.0050(12) 0.0023(10)
O3 0.0312(14) 0.0243(12) 0.0467(17) -0.0033(11) 0.0137(12) 0.0101(10)
O4 0.0543(19) 0.0403(16) 0.073(2) -0.0078(15) 0.0441(18) 0.0109(14)
O1W 0.0401(15) 0.0310(13) 0.0308(15) -0.0008(10) 0.0074(12) 0.0176(11)
O3W 0.086(3) 0.085(3) 0.066(3) 0.015(2) 0.040(2) -0.006(2)
O2W 0.0428(17) 0.0528(18) 0.0483(19) -0.0171(15) -0.0003(14) 0.0213(14)
O4W 0.056(2) 0.062(2) 0.054(2) 0.0062(16) 0.0128(17) -0.0071(16)
O5W 0.120(4) 0.094(3) 0.072(3) -0.012(2) 0.033(3) -0.015(3)
O6W 0.060(2) 0.068(2) 0.095(3) -0.003(2) 0.034(2) -0.0083(19)
O7W 0.103(6) 0.083(5) 0.236(11) 0.000 0.064(7) 0.000
O8W 0.415(18) 0.240(11) 0.388(17) -0.170(12) 0.292(16) -0.210(12)
O9W 0.120(4) 0.055(3) 0.147(5) 0.011(3) 0.009(4) -0.007(3)

loop_
_atom_type_symbol
_atom_type_description
_atom_type_scat_dispersion_real
_atom_type_scat_dispersion_imag
_atom_type_scat_source
C C 0.0033 0.0016 'International Tables Vol C Tables 4.2.6.8 and 6.1.1.4'
H H 0.0000 0.0000 'International Tables Vol C Tables 4.2.6.8 and 6.1.1.4'
Cu Cu 0.3201 1.2651 'International Tables Vol C Tables 4.2.6.8 and 6.1.1.4'
N N 0.0061 0.0033 'International Tables Vol C Tables 4.2.6.8 and 6.1.1.4'
O O 0.0106 0.0060 'International Tables Vol C Tables 4.2.6.8 and 6.1.1.4'

loop_
_geom_angle_atom_site_label_1
_geom_angle_atom_site_label_2
_geom_angle_atom_site_label_3
_geom_angle
_geom_angle_site_symmetry_1
_geom_angle_site_symmetry_3
_geom_angle_publ_flag
O2 C1 O1 123.3(3) . . ?
O2 C1 C2 118.8(3) . . ?
O1 C1 C2 117.9(3) . . ?
C3 C2 C7 119.7(3) . . ?
C3 C2 C1 117.0(3) . . ?
C7 C2 C1 123.2(3) . . ?
C4 C3 C2 121.3(3) . . ?
C4 C3 H3 119.4 . . ?
C2 C3 H3 119.4 . . ?
C3 C4 C5 119.5(3) . . ?
C3 C4 H4 120.2 . . ?
C5 C4 H4 120.2 . . ?
C6 C5 C4 119.5(3) . . ?
C6 C5 C8 120.6(3) . . ?
C4 C5 C8 119.9(3) . . ?
C5 C6 C7 122.0(3) . . ?
C5 C6 H6 119.0 . . ?
C7 C6 H6 119.0 . . ?
C6 C7 C2 117.7(3) . . ?
C6 C7 C7 118.9(2) . 2_656 ?
C2 C7 C7 123.4(2) . 2_656 ?
O4 C8 O3 124.6(3) . . ?
O4 C8 C5 119.5(3) . . ?
O3 C8 C5 115.9(3) . . ?
O1W Cu1 O3 90.71(11) . 3_455 ?
O1W Cu1 O2W 175.88(13) . . ?
O3 Cu1 O2W 86.78(11) 3_455 . ?
O1W Cu1 O1 87.90(10) . . ?
O3 Cu1 O1 172.64(11) 3_455 . ?
O2W Cu1 O1 94.17(11) . . ?
O1W Cu1 O3W 88.36(14) . . ?
O3 Cu1 O3W 97.24(13) 3_455 . ?
O2W Cu1 O3W 95.19(16) . . ?
O1 Cu1 O3W 89.94(13) . . ?
C1 O1 Cu1 120.1(2) . . ?
C8 O3 Cu1 120.1(2) . 3_545 ?
Cu1 O1W H1WB 109.4 . . ?
Cu1 O1W H1WA 113.7 . . ?
H1WB O1W H1WA 112.4 . . ?
Cu1 O3W H3WA 109.3 . . ?
Cu1 O3W H3WB 75.2 . . ?
H3WA O3W H3WB 107.7 . . ?
Cu1 O2W H2WB 109.5 . . ?
Cu1 O2W H2WA 121.4 . . ?
H2WB O2W H2WA 105.7 . . ?
H4WB O4W H4WA 103.2 . . ?
H5WA O5W H5WB 109.2 . . ?
H6WA O6W H6WB 103.0 . . ?
H7WA O7W H7WB 107.7 . . ?
H8WA O8W H8WB 105.5 . . ?
H9WA O9W H9WB 107.7 . . ?

loop_
_geom_bond_atom_site_label_1
_geom_bond_atom_site_label_2
_geom_bond_distance
_geom_bond_site_symmetry_2
_geom_bond_publ_flag
C1 O2 1.251(4) . ?
C1 O1 1.273(4) . ?
C1 C2 1.501(4) . ?
C2 C3 1.390(5) . ?
C2 C7 1.413(4) . ?
C3 C4 1.379(5) . ?
C3 H3 0.9300 . ?
C4 C5 1.390(5) . ?
C4 H4 0.9300 . ?
C5 C6 1.384(5) . ?
C5 C8 1.503(4) . ?
C6 C7 1.394(4) . ?
C6 H6 0.9300 . ?
C7 C7 1.481(6) 2_656 ?
C8 O4 1.228(5) . ?
C8 O3 1.282(5) . ?
Cu1 O1W 1.955(3) . ?
Cu1 O3 1.957(2) 3_455 ?
Cu1 O2W 1.962(3) . ?
Cu1 O1 1.967(2) . ?
Cu1 O3W 2.279(4) . ?
O3 Cu1 1.957(2) 3_545 ?
O1W H1WB 0.8499 . ?
O1W H1WA 0.8500 . ?
O3W H3WA 0.8199 . ?
O3W H3WB 0.8200 . ?
O2W H2WB 0.8500 . ?
O2W H2WA 0.8500 . ?
O4W H4WB 0.8520 . ?
O4W H4WA 0.8520 . ?
O5W H5WA 0.8190 . ?
O5W H5WB 0.8200 . ?
O6W H6WA 0.8569 . ?
O6W H6WB 0.8475 . ?
O7W H7WA 0.8200 . ?
O7W H7WB 0.8200 . ?
O8W H8WA 0.8211 . ?
O8W H8WB 0.8619 . ?
O9W H9WA 0.8199 . ?
O9W H9WB 0.8200 . ?

loop_
_geom_torsion_atom_site_label_1
_geom_torsion_atom_site_label_2
_geom_torsion_atom_site_label_3
_geom_torsion_atom_site_label_4
_geom_torsion
_geom_torsion_site_symmetry_1
_geom_torsion_site_symmetry_2
_geom_torsion_site_symmetry_3
_geom_torsion_site_symmetry_4
_geom_torsion_publ_flag
O2 C1 C2 C3 -34.4(4) . . . . ?
O1 C1 C2 C3 143.9(3) . . . . ?
O2 C1 C2 C7 148.5(3) . . . . ?
O1 C1 C2 C7 -33.2(5) . . . . ?
C7 C2 C3 C4 3.4(5) . . . . ?
C1 C2 C3 C4 -173.8(3) . . . . ?
C2 C3 C4 C5 1.5(5) . . . . ?
C3 C4 C5 C6 -4.3(5) . . . . ?
C3 C4 C5 C8 175.5(3) . . . . ?
C4 C5 C6 C7 2.2(5) . . . . ?
C8 C5 C6 C7 -177.7(3) . . . . ?
C5 C6 C7 C2 2.7(5) . . . . ?
C5 C6 C7 C7 -176.5(3) . . . 2_656 ?
C3 C2 C7 C6 -5.4(5) . . . . ?
C1 C2 C7 C6 171.6(3) . . . . ?
C3 C2 C7 C7 173.7(3) . . . 2_656 ?
C1 C2 C7 C7 -9.3(5) . . . 2_656 ?
C6 C5 C8 O4 -157.0(4) . . . . ?
C4 C5 C8 O4 23.2(5) . . . . ?
C6 C5 C8 O3 22.9(5) . . . . ?
C4 C5 C8 O3 -157.0(3) . . . . ?
O2 C1 O1 Cu1 -1.9(5) . . . . ?
C2 C1 O1 Cu1 179.9(2) . . . . ?
O1W Cu1 O1 C1 104.0(3) . . . . ?
O3 Cu1 O1 C1 24.8(10) 3_455 . . . ?
O2W Cu1 O1 C1 -72.4(3) . . . . ?
O3W Cu1 O1 C1 -167.6(3) . . . . ?
O4 C8 O3 Cu1 14.0(5) . . . 3_545 ?
C5 C8 O3 Cu1 -165.9(2) . . . 3_545 ?
